data_2241072
loop_
_publ_author_name
'Prichard, Andrew M.'
'Lynch, Will E.'
'Padgett, Clifford W.'

_publ_section_title
;
 Crystal structure of 2,6-dichloro-4-nitropyridine <i>N</i>-oxide
;
_journal_coeditor_code TK5385
_journal_issue 10
_journal_name_full 'Acta Crystallographica Section E'
_journal_page_first o775
_journal_paper_doi 10.1107/S2056989015017387
_journal_volume 71
_journal_year 2015
_chemical_formula_iupac 'C5 H2 Cl2 N2 O3'
_chemical_formula_moiety 'C5 H2 Cl2 N2 O3'
_chemical_formula_sum 'C5 H2 Cl2 N2 O3'
_chemical_formula_weight 208.99
_chemical_name_systematic
;
2,6-Dichloro-4-nitropyridine <i>N</i>-oxide
;
_space_group_crystal_system orthorhombic
_space_group_IT_number 61
_space_group_name_Hall '-P 2ac 2ab'
_space_group_name_H-M_alt 'P b c a'
_symmetry_space_group_name_Hall '-P 2ac 2ab'
_symmetry_space_group_name_H-M 'P b c a'
_atom_sites_solution_hydrogens geom
_atom_sites_solution_primary direct
_audit_creation_method
;
Olex2 1.2
(compiled 2015.01.26 svn.r3150 for OlexSys, GUI svn.r4998)
;
_cell_angle_alpha 90
_cell_angle_beta 90
_cell_angle_gamma 90
_cell_formula_units_Z 8
_cell_length_a 5.964(4)
_cell_length_b 9.510(6)
_cell_length_c 26.192(16)
_cell_measurement_reflns_used 3422
_cell_measurement_temperature 173
_cell_measurement_theta_max 27.5
_cell_measurement_theta_min 2.1
_cell_volume 1485.5(16)
_computing_cell_refinement
;
CrystalClear-SM Expert (Rigaku, 2011)
;
_computing_data_collection
;
CrystalClear-SM Expert (Rigaku, 2011)
;
_computing_data_reduction
;
CrystalClear-SM Expert (Rigaku, 2011)
;
_computing_molecular_graphics
;
OLEX2 (Dolomanov <i>et al.</i>,  2009)
;
_computing_publication_material
;
OLEX2 (Dolomanov <i>et al.</i>,  2009)
;
_computing_structure_refinement
;
SHELXL2014 (Sheldrick, 2015b)
;
_computing_structure_solution
;
SHELXT (Sheldrick, 2015a)
;
_diffrn_ambient_temperature 173
_diffrn_detector_area_resol_mean 13.6612
_diffrn_measured_fraction_theta_full 0.999
_diffrn_measured_fraction_theta_max 0.999
_diffrn_measurement_device
;
XtaLABmini: Fixed Chi 2 circle
;
_diffrn_measurement_device_type 'Rigaku XtaLAB mini'
_diffrn_measurement_method 'profile data from \w scans'
_diffrn_radiation_monochromator 'Graphite Monochromator'
_diffrn_radiation_type MoK\a
_diffrn_radiation_wavelength 0.71073
_diffrn_reflns_av_R_equivalents 0.0432
_diffrn_reflns_limit_h_max 7
_diffrn_reflns_limit_h_min -7
_diffrn_reflns_limit_k_max 12
_diffrn_reflns_limit_k_min -12
_diffrn_reflns_limit_l_max 34
_diffrn_reflns_limit_l_min -33
_diffrn_reflns_number 13695
_diffrn_reflns_theta_full 25.242
_diffrn_reflns_theta_max 27.475
_diffrn_reflns_theta_min 3.111
_diffrn_standards_number 0
_exptl_absorpt_coefficient_mu 0.836
_exptl_absorpt_correction_T_max 1.000
_exptl_absorpt_correction_T_min 0.709
_exptl_absorpt_correction_type multi-scan
_exptl_absorpt_process_details
;
(<i>REQAB</i>; Rigaku, 1998)
;
_exptl_crystal_colour Colorless
_exptl_crystal_density_diffrn 1.869
_exptl_crystal_density_method 'not measured'
_exptl_crystal_description Prism
_exptl_crystal_F_000 832
_exptl_crystal_size_max 0.6
_exptl_crystal_size_mid 0.2
_exptl_crystal_size_min 0.1
_refine_diff_density_max 0.226
_refine_diff_density_min -0.336
_refine_ls_extinction_method none
_refine_ls_goodness_of_fit_ref 1.092
_refine_ls_hydrogen_treatment constr
_refine_ls_matrix_type full
_refine_ls_number_parameters 109
_refine_ls_number_reflns 1697
_refine_ls_number_restraints 0
_refine_ls_restrained_S_all 1.092
_refine_ls_R_factor_all 0.0374
_refine_ls_R_factor_gt 0.0322
_refine_ls_shift/su_max 0.001
_refine_ls_shift/su_mean 0.000
_refine_ls_structure_factor_coef Fsqd
_refine_ls_weighting_details 'w=1/[\s^2^(Fo^2^)+(0.0260P)^2^+0.6280P] where P=(Fo^2^+2Fc^2^)/3'
_refine_ls_weighting_scheme calc
_refine_ls_wR_factor_gt 0.0752
_refine_ls_wR_factor_ref 0.0781
_reflns_number_gt 1512
_reflns_number_total 1697
_reflns_threshold_expression 'I > 2\s(I)'
_cod_data_source_file tk5385sup1.cif
_cod_data_source_block I
_cod_database_code 2241072
_shelx_space_group_comment
;
The symmetry employed for this shelxl refinement is uniquely defined
by the following loop, which should always be used as a source of
symmetry information in preference to the above space-group names.
They are only intended as comments.
;
_shelx_estimated_absorpt_t_min 0.634
_shelx_estimated_absorpt_t_max 0.921

loop_
_space_group_symop_operation_xyz
'x, y, z'
'-x+1/2, -y, z+1/2'
'-x, y+1/2, -z+1/2'
'x+1/2, -y+1/2, -z'
'-x, -y, -z'
'x-1/2, y, -z-1/2'
'x, -y-1/2, z-1/2'
'-x-1/2, y-1/2, z'

loop_
_atom_site_type_symbol
_atom_site_label
_atom_site_fract_x
_atom_site_fract_y
_atom_site_fract_z
_atom_site_U_iso_or_equiv
_atom_site_adp_type
_atom_site_calc_flag
_atom_site_occupancy
Cl Cl2 0.85784(8) 0.45634(5) 0.29466(2) 0.04219(16) Uani d 1
Cl Cl1 0.76404(10) 0.58023(6) 0.48666(2) 0.05096(18) Uani d 1
O O1 0.9698(2) 0.47138(13) 0.39871(5) 0.0406(3) Uani d 1
O O2 0.0755(2) 0.79615(14) 0.39133(6) 0.0436(3) Uani d 1
O O3 0.1322(2) 0.76147(15) 0.31036(6) 0.0494(4) Uani d 1
N N1 0.7830(2) 0.53287(14) 0.38874(5) 0.0278(3) Uani d 1
N N2 0.1835(2) 0.74825(15) 0.35543(6) 0.0337(3) Uani d 1
C C3 0.3887(3) 0.67006(16) 0.36721(6) 0.0261(3) Uani d 1
C C4 0.5076(3) 0.60983(16) 0.32781(6) 0.0273(3) Uani d 1
H H4 0.4563 0.6160 0.2935 0.033 Uiso calc 1
C C2 0.4594(3) 0.66162(17) 0.41700(7) 0.0297(4) Uani d 1
H H2 0.3734 0.7017 0.4439 0.036 Uiso calc 1
C C5 0.7030(3) 0.54043(16) 0.33971(6) 0.0268(3) Uani d 1
C C1 0.6574(3) 0.59381(17) 0.42689(7) 0.0302(4) Uani d 1

loop_
_atom_site_aniso_label
_atom_site_aniso_U_11
_atom_site_aniso_U_22
_atom_site_aniso_U_33
_atom_site_aniso_U_12
_atom_site_aniso_U_13
_atom_site_aniso_U_23
Cl2 0.0471(3) 0.0357(3) 0.0438(3) 0.0101(2) 0.0179(2) 0.00214(18)
Cl1 0.0628(4) 0.0529(3) 0.0372(3) 0.0068(2) -0.0209(2) -0.0034(2)
O1 0.0271(6) 0.0318(7) 0.0630(9) 0.0093(5) -0.0097(6) 0.0019(6)
O2 0.0319(7) 0.0348(7) 0.0639(9) 0.0093(6) 0.0106(6) 0.0024(6)
O3 0.0438(8) 0.0493(9) 0.0552(9) 0.0111(7) -0.0184(7) 0.0051(7)
N1 0.0229(7) 0.0207(7) 0.0397(8) 0.0013(5) -0.0042(6) 0.0013(6)
N2 0.0260(7) 0.0242(7) 0.0508(9) 0.0009(6) -0.0035(7) 0.0047(6)
C3 0.0223(7) 0.0202(7) 0.0357(9) 0.0005(6) -0.0006(6) 0.0026(6)
C4 0.0293(8) 0.0223(8) 0.0303(8) -0.0013(6) -0.0016(7) 0.0021(6)
C2 0.0325(9) 0.0238(8) 0.0330(9) 0.0021(7) 0.0018(7) -0.0019(7)
C5 0.0281(8) 0.0204(8) 0.0319(9) 0.0006(6) 0.0045(7) 0.0012(6)
C1 0.0341(9) 0.0255(8) 0.0310(9) -0.0005(7) -0.0050(7) -0.0006(6)

loop_
_atom_type_symbol
_atom_type_description
_atom_type_scat_dispersion_real
_atom_type_scat_dispersion_imag
_atom_type_scat_source
C C 0.0033 0.0016 'International Tables Vol C Tables 4.2.6.8 and 6.1.1.4'
H H 0.0000 0.0000 'International Tables Vol C Tables 4.2.6.8 and 6.1.1.4'
Cl Cl 0.1484 0.1585 'International Tables Vol C Tables 4.2.6.8 and 6.1.1.4'
N N 0.0061 0.0033 'International Tables Vol C Tables 4.2.6.8 and 6.1.1.4'
O O 0.0106 0.0060 'International Tables Vol C Tables 4.2.6.8 and 6.1.1.4'

loop_
_geom_angle_atom_site_label_1
_geom_angle_atom_site_label_2
_geom_angle_atom_site_label_3
_geom_angle
O1 N1 C5 121.03(14)
O1 N1 C1 121.06(15)
C5 N1 C1 117.90(14)
O2 N2 C3 117.74(15)
O3 N2 O2 124.65(16)
O3 N2 C3 117.61(15)
C4 C3 N2 118.91(15)
C2 C3 N2 119.10(15)
C2 C3 C4 121.98(16)
C3 C4 H4 121.1
C5 C4 C3 117.79(16)
C5 C4 H4 121.1
C3 C2 H2 120.9
C1 C2 C3 118.13(16)
C1 C2 H2 120.9
N1 C5 Cl2 115.89(13)
N1 C5 C4 122.15(15)
C4 C5 Cl2 121.96(14)
N1 C1 Cl1 115.73(13)
C2 C1 Cl1 122.26(14)
C2 C1 N1 122.01(16)

loop_
_geom_bond_atom_site_label_1
_geom_bond_atom_site_label_2
_geom_bond_distance
Cl2 C5 1.6984(18)
Cl1 C1 1.695(2)
O1 N1 1.2847(18)
O2 N2 1.228(2)
O3 N2 1.226(2)
N1 C5 1.372(2)
N1 C1 1.377(2)
N2 C3 1.465(2)
C3 C4 1.377(2)
C3 C2 1.373(2)
C4 H4 0.9500
C4 C5 1.375(2)
C2 H2 0.9500
C2 C1 1.370(3)

_cod_database_fobs_code 2241072
